data_1540769
loop_
_publ_author_name
'Zhou, O.'
'Cox, D.E.'

_publ_section_title
;
 Structures of C60 intercalation compounds
;
_journal_name_full 'Journal of Physics and Chemistry of Solids'
_journal_page_first 1373
_journal_page_last 1390
_journal_volume 53
_journal_year 1992
_chemical_formula_sum 'C10 Cs'
_chemical_name_systematic 'Cs C10'
_space_group_IT_number 204
_symmetry_space_group_name_Hall '-I 2 2 3'
_symmetry_space_group_name_H-M 'I m -3'
_cell_angle_alpha 90
_cell_angle_beta 90
_cell_angle_gamma 90
_cell_formula_units_Z 12
_cell_length_a 11.79
_cell_length_b 11.79
_cell_length_c 11.79
_cell_volume 1638.858
_citation_journal_id_ASTM JPCSAW
_cod_data_source_file Zhou_JPCSAW_1992_834.cif
_cod_data_source_block C10Cs1
_cod_original_formula_sum 'C10 Cs1'
_cod_database_code 1540769

loop_
_symmetry_equiv_pos_as_xyz
x,y,z
-x,-y,z
x,-y,-z
-x,y,-z
z,x,y
-z,-x,y
z,-x,-y
-z,x,-y
y,z,x
y,-z,-x
-y,z,-x
-y,-z,x
-x,-y,-z
x,y,-z
-x,y,z
x,-y,z
-z,-x,-y
z,x,-y
-z,x,y
z,-x,y
-y,-z,-x
-y,z,x
y,-z,x
y,z,-x
x+1/2,y+1/2,z+1/2
-x+1/2,-y+1/2,z+1/2
x+1/2,-y+1/2,-z+1/2
-x+1/2,y+1/2,-z+1/2
z+1/2,x+1/2,y+1/2
-z+1/2,-x+1/2,y+1/2
z+1/2,-x+1/2,-y+1/2
-z+1/2,x+1/2,-y+1/2
y+1/2,z+1/2,x+1/2
y+1/2,-z+1/2,-x+1/2
-y+1/2,z+1/2,-x+1/2
-y+1/2,-z+1/2,x+1/2
-x+1/2,-y+1/2,-z+1/2
x+1/2,y+1/2,-z+1/2
-x+1/2,y+1/2,z+1/2
x+1/2,-y+1/2,z+1/2
-z+1/2,-x+1/2,-y+1/2
z+1/2,x+1/2,-y+1/2
-z+1/2,x+1/2,y+1/2
z+1/2,-x+1/2,y+1/2
-y+1/2,-z+1/2,-x+1/2
-y+1/2,z+1/2,x+1/2
y+1/2,-z+1/2,x+1/2
y+1/2,z+1/2,-x+1/2

loop_
_atom_site_label
_atom_site_type_symbol
_atom_site_fract_x
_atom_site_fract_y
_atom_site_fract_z
_atom_site_occupancy
_atom_site_U_iso_or_equiv
Cs1 Cs 0.2781 0 0.5 1 0.0
C3 C 0.0611 0.1978 0.2212 1 0.0
C1 C 0 0.2968 0.0611 1 0.0
C2 C 0.1222 0.0989 0.259 1 0.0
